data_2232111
loop_
_publ_author_name
'Xu, Zhong-Yuan'
'Zhao, Chang-Qiu'

_publ_section_title
;
 (<i>R</i>~P~,<i>R</i>~P~)-Bis[(3-menthyloxy)(phenyl)phosphinoyl]
 disulfide
;
_journal_coeditor_code XU5323
_journal_issue 10
_journal_name_full 'Acta Crystallographica Section E'
_journal_page_first o2802
_journal_paper_doi 10.1107/S1600536811038165
_journal_volume 67
_journal_year 2011
_chemical_formula_iupac 'C32 H48 O4 P2 S2'
_chemical_formula_moiety 'C32 H48 O4 P2 S2'
_chemical_formula_sum 'C32 H48 O4 P2 S2'
_chemical_formula_weight 622.76
_chemical_name_common
;
(<i>R</i>~p~,<i>R</i>~p~)-Bis[(3-menthyloxy)(phenyl)phosphinoyl] disulfide
;
_chemical_name_systematic
;
(<i>R</i>~P~,<i>R</i>~P~)-Bis[(2-isopropyl-5-
methylcyclohexyloxy)(phenyl)phosphinoyl] disulfide
;
_space_group_IT_number 18
_symmetry_cell_setting orthorhombic
_symmetry_space_group_name_Hall 'P 2 2ab'
_symmetry_space_group_name_H-M 'P 21 21 2'
_atom_sites_solution_hydrogens geom
_atom_sites_solution_primary direct
_atom_sites_solution_secondary difmap
_audit_creation_method SHELXL-97
_cell_angle_alpha 90.00
_cell_angle_beta 90.00
_cell_angle_gamma 90.00
_cell_formula_units_Z 2
_cell_length_a 9.9910(9)
_cell_length_b 18.9100(17)
_cell_length_c 8.9747(7)
_cell_measurement_reflns_used 1878
_cell_measurement_temperature 298(2)
_cell_measurement_theta_max 22.07
_cell_measurement_theta_min 3.13
_cell_volume 1695.6(3)
_computing_cell_refinement 'SAINT (Bruker, 2007)'
_computing_data_collection 'SMART (Bruker, 2007)'
_computing_data_reduction 'SAINT (Bruker, 2007)'
_computing_molecular_graphics 'SHELXTL (Sheldrick, 2008)'
_computing_publication_material 'SHELXTL (Sheldrick, 2008)'
_computing_structure_refinement 'SHELXL97 (Sheldrick, 2008)'
_computing_structure_solution 'SHELXS97 (Sheldrick, 2008)'
_diffrn_ambient_temperature 298(2)
_diffrn_measured_fraction_theta_full 0.999
_diffrn_measured_fraction_theta_max 0.999
_diffrn_measurement_device_type 'Bruker SMART 1000 CCD area-detector'
_diffrn_measurement_method '\f and \w scans'
_diffrn_radiation_monochromator graphite
_diffrn_radiation_source 'fine-focus sealed tube'
_diffrn_radiation_type MoK\a
_diffrn_radiation_wavelength 0.71073
_diffrn_reflns_av_R_equivalents 0.0427
_diffrn_reflns_av_sigmaI/netI 0.0583
_diffrn_reflns_limit_h_max 9
_diffrn_reflns_limit_h_min -11
_diffrn_reflns_limit_k_max 22
_diffrn_reflns_limit_k_min -15
_diffrn_reflns_limit_l_max 10
_diffrn_reflns_limit_l_min -10
_diffrn_reflns_number 7818
_diffrn_reflns_theta_full 25.01
_diffrn_reflns_theta_max 25.01
_diffrn_reflns_theta_min 2.15
_exptl_absorpt_coefficient_mu 0.284
_exptl_absorpt_correction_T_max 0.9559
_exptl_absorpt_correction_T_min 0.8947
_exptl_absorpt_correction_type multi-scan
_exptl_absorpt_process_details '(SADABS; Sheldrick, 1996)'
_exptl_crystal_colour colorless
_exptl_crystal_density_diffrn 1.220
_exptl_crystal_density_method 'not measured'
_exptl_crystal_description block
_exptl_crystal_F_000 668
_exptl_crystal_size_max 0.40
_exptl_crystal_size_mid 0.28
_exptl_crystal_size_min 0.16
_refine_diff_density_max 0.331
_refine_diff_density_min -0.159
_refine_ls_abs_structure_details 'Flack (1983), 1736 Friedel pairs'
_refine_ls_abs_structure_Flack -0.10(10)
_refine_ls_extinction_method none
_refine_ls_goodness_of_fit_ref 0.908
_refine_ls_hydrogen_treatment constr
_refine_ls_matrix_type full
_refine_ls_number_parameters 184
_refine_ls_number_reflns 2989
_refine_ls_number_restraints 0
_refine_ls_restrained_S_all 0.908
_refine_ls_R_factor_all 0.0627
_refine_ls_R_factor_gt 0.0407
_refine_ls_shift/su_max 0.001
_refine_ls_shift/su_mean 0.000
_refine_ls_structure_factor_coef Fsqd
_refine_ls_weighting_details 'calc w=1/[\s^2^(Fo^2^)+(0.0327P)^2^+0.0000P] where P=(Fo^2^+2Fc^2^)/3'
_refine_ls_weighting_scheme calc
_refine_ls_wR_factor_gt 0.0736
_refine_ls_wR_factor_ref 0.0799
_reflns_number_gt 2141
_reflns_number_total 2989
_reflns_threshold_expression >2sigma(I)
_cod_data_source_file xu5323.cif
_cod_data_source_block I
_cod_database_code 2232111
_cod_database_fobs_code 2232111

loop_
_symmetry_equiv_pos_as_xyz
'x, y, z'
'-x, -y, z'
'-x+1/2, y+1/2, -z'
'x+1/2, -y+1/2, -z'

loop_
_atom_site_type_symbol
_atom_site_label
_atom_site_fract_x
_atom_site_fract_y
_atom_site_fract_z
_atom_site_U_iso_or_equiv
_atom_site_adp_type
_atom_site_calc_flag
_atom_site_refinement_flags
_atom_site_occupancy
_atom_site_symmetry_multiplicity
P P1 0.89547(8) 0.39154(4) 0.02808(9) 0.0522(2) Uani d . 1 1
S S1 1.05009(7) 0.45208(4) -0.06827(9) 0.0569(2) Uani d . 1 1
O O1 0.97493(16) 0.31924(8) 0.0227(2) 0.0530(5) Uani d . 1 1
O O2 0.76990(17) 0.39533(10) -0.0544(2) 0.0674(6) Uani d . 1 1
C C1 0.8604(3) 0.13924(16) 0.1576(4) 0.0695(10) Uani d . 1 1
H H1 0.7641 0.1447 0.1399 0.083 Uiso calc R 1 1
C C2 0.9227(3) 0.21278(15) 0.1605(3) 0.0606(9) Uani d . 1 1
H H2A 0.8801 0.2408 0.2376 0.073 Uiso calc R 1 1
H H2B 1.0171 0.2089 0.1847 0.073 Uiso calc R 1 1
C C3 0.9073(3) 0.24950(13) 0.0128(3) 0.0479(7) Uani d . 1 1
H H3 0.8118 0.2572 -0.0061 0.057 Uiso calc R 1 1
C C4 0.9659(3) 0.20881(14) -0.1165(3) 0.0494(7) Uani d . 1 1
H H4 1.0612 0.2021 -0.0953 0.059 Uiso calc R 1 1
C C5 0.9012(3) 0.13521(15) -0.1183(4) 0.0633(9) Uani d . 1 1
H H5A 0.8066 0.1399 -0.1405 0.076 Uiso calc R 1 1
H H5B 0.9417 0.1071 -0.1966 0.076 Uiso calc R 1 1
C C6 0.9178(3) 0.09692(14) 0.0308(4) 0.0694(9) Uani d . 1 1
H H6A 0.8732 0.0514 0.0259 0.083 Uiso calc R 1 1
H H6B 1.0122 0.0885 0.0490 0.083 Uiso calc R 1 1
C C7 0.8786(5) 0.10092(19) 0.3060(5) 0.1305(18) Uani d . 1 1
H H7A 0.8379 0.0550 0.3005 0.196 Uiso calc R 1 1
H H7B 0.8371 0.1278 0.3841 0.196 Uiso calc R 1 1
H H7C 0.9724 0.0958 0.3268 0.196 Uiso calc R 1 1
C C8 0.9561(3) 0.24793(17) -0.2669(3) 0.0649(9) Uani d . 1 1
H H8 0.9846 0.2967 -0.2479 0.078 Uiso calc R 1 1
C C9 0.8146(3) 0.2525(2) -0.3295(4) 0.0916(12) Uani d . 1 1
H H9A 0.8159 0.2785 -0.4214 0.137 Uiso calc R 1 1
H H9B 0.7577 0.2762 -0.2592 0.137 Uiso calc R 1 1
H H9C 0.7811 0.2057 -0.3473 0.137 Uiso calc R 1 1
C C10 1.0536(4) 0.2180(2) -0.3807(4) 0.0975(12) Uani d . 1 1
H H10A 1.1426 0.2190 -0.3404 0.146 Uiso calc R 1 1
H H10B 1.0505 0.2461 -0.4698 0.146 Uiso calc R 1 1
H H10C 1.0293 0.1701 -0.4037 0.146 Uiso calc R 1 1
C C11 0.8768(3) 0.41490(14) 0.2192(3) 0.0553(8) Uani d . 1 1
C C12 0.9730(3) 0.39822(16) 0.3243(4) 0.0703(9) Uani d . 1 1
H H12 1.0529 0.3774 0.2941 0.084 Uiso calc R 1 1
C C13 0.9515(5) 0.41225(17) 0.4747(4) 0.0896(11) Uani d . 1 1
H H13 1.0163 0.4012 0.5454 0.108 Uiso calc R 1 1
C C14 0.8321(5) 0.4428(2) 0.5164(5) 0.0997(13) Uani d . 1 1
H H14 0.8155 0.4510 0.6169 0.120 Uiso calc R 1 1
C C15 0.7377(4) 0.4614(2) 0.4142(5) 0.0967(13) Uani d . 1 1
H H15 0.6592 0.4836 0.4444 0.116 Uiso calc R 1 1
C C16 0.7594(3) 0.44701(18) 0.2661(4) 0.0765(10) Uani d . 1 1
H H16 0.6944 0.4590 0.1963 0.092 Uiso calc R 1 1

loop_
_atom_site_aniso_label
_atom_site_aniso_U_11
_atom_site_aniso_U_22
_atom_site_aniso_U_33
_atom_site_aniso_U_12
_atom_site_aniso_U_13
_atom_site_aniso_U_23
P1 0.0510(4) 0.0433(4) 0.0622(6) -0.0001(3) 0.0007(4) -0.0039(4)
S1 0.0600(5) 0.0421(4) 0.0685(6) 0.0028(4) 0.0114(4) -0.0015(4)
O1 0.0520(10) 0.0356(10) 0.0714(14) -0.0035(8) -0.0013(10) -0.0056(10)
O2 0.0521(12) 0.0702(13) 0.0800(17) 0.0056(10) -0.0127(11) -0.0062(14)
C1 0.081(3) 0.057(2) 0.070(2) -0.0237(17) -0.0024(19) 0.002(2)
C2 0.069(2) 0.0560(19) 0.057(2) -0.0117(16) -0.0014(16) -0.0027(17)
C3 0.0434(14) 0.0371(14) 0.063(2) -0.0067(12) -0.0046(15) -0.0061(15)
C4 0.0423(16) 0.0451(16) 0.061(2) 0.0016(14) -0.0003(15) -0.0056(15)
C5 0.065(2) 0.0479(19) 0.076(2) -0.0032(16) 0.0040(19) -0.0192(18)
C6 0.0625(19) 0.0420(17) 0.104(3) -0.0090(15) -0.011(2) 0.003(2)
C7 0.202(5) 0.096(3) 0.093(3) -0.056(4) -0.014(3) 0.035(3)
C8 0.076(2) 0.060(2) 0.059(2) -0.0048(19) -0.0015(19) -0.0016(18)
C9 0.082(3) 0.114(3) 0.079(3) 0.001(2) -0.016(2) 0.018(3)
C10 0.092(3) 0.131(3) 0.070(2) 0.004(2) 0.025(2) -0.004(2)
C11 0.059(2) 0.0455(18) 0.061(2) -0.0014(16) 0.0015(17) 0.0014(15)
C12 0.088(2) 0.058(2) 0.065(2) 0.0027(19) 0.001(2) -0.0030(19)
C13 0.128(3) 0.074(2) 0.066(3) 0.000(2) -0.009(3) 0.003(2)
C14 0.139(4) 0.086(3) 0.074(3) -0.011(3) 0.031(3) -0.012(3)
C15 0.096(3) 0.104(3) 0.090(4) 0.009(3) 0.030(3) -0.028(3)
C16 0.072(2) 0.075(2) 0.082(3) 0.009(2) 0.0082(19) -0.017(2)

loop_
_atom_type_symbol
_atom_type_description
_atom_type_scat_dispersion_real
_atom_type_scat_dispersion_imag
_atom_type_scat_source
C C 0.0033 0.0016 'International Tables Vol C Tables 4.2.6.8 and 6.1.1.4'
H H 0.0000 0.0000 'International Tables Vol C Tables 4.2.6.8 and 6.1.1.4'
O O 0.0106 0.0060 'International Tables Vol C Tables 4.2.6.8 and 6.1.1.4'
S S 0.1246 0.1234 'International Tables Vol C Tables 4.2.6.8 and 6.1.1.4'
P P 0.1023 0.0942 'International Tables Vol C Tables 4.2.6.8 and 6.1.1.4'

loop_
_geom_angle_atom_site_label_1
_geom_angle_atom_site_label_2
_geom_angle_atom_site_label_3
_geom_angle_site_symmetry_1
_geom_angle
O2 P1 O1 . 117.31(11)
O2 P1 C11 . 112.74(14)
O1 P1 C11 . 107.23(13)
O2 P1 S1 . 113.30(10)
O1 P1 S1 . 95.12(7)
C11 P1 S1 . 109.70(10)
S1 S1 P1 2_765 96.96(5)
C3 O1 P1 . 122.78(15)
C6 C1 C2 . 110.0(3)
C6 C1 C7 . 111.2(3)
C2 C1 C7 . 111.6(3)
C6 C1 H1 . 107.9
C2 C1 H1 . 107.9
C7 C1 H1 . 107.9
C3 C2 C1 . 111.3(2)
C3 C2 H2A . 109.4
C1 C2 H2A . 109.4
C3 C2 H2B . 109.4
C1 C2 H2B . 109.4
H2A C2 H2B . 108.0
O1 C3 C2 . 108.1(2)
O1 C3 C4 . 108.8(2)
C2 C3 C4 . 113.7(2)
O1 C3 H3 . 108.7
C2 C3 H3 . 108.7
C4 C3 H3 . 108.7
C3 C4 C5 . 107.9(2)
C3 C4 C8 . 113.8(2)
C5 C4 C8 . 113.5(3)
C3 C4 H4 . 107.1
C5 C4 H4 . 107.1
C8 C4 H4 . 107.1
C6 C5 C4 . 112.0(2)
C6 C5 H5A . 109.2
C4 C5 H5A . 109.2
C6 C5 H5B . 109.2
C4 C5 H5B . 109.2
H5A C5 H5B . 107.9
C1 C6 C5 . 111.6(2)
C1 C6 H6A . 109.3
C5 C6 H6A . 109.3
C1 C6 H6B . 109.3
C5 C6 H6B . 109.3
H6A C6 H6B . 108.0
C1 C7 H7A . 109.5
C1 C7 H7B . 109.5
H7A C7 H7B . 109.5
C1 C7 H7C . 109.5
H7A C7 H7C . 109.5
H7B C7 H7C . 109.5
C10 C8 C9 . 111.6(3)
C10 C8 C4 . 111.7(3)
C9 C8 C4 . 114.1(3)
C10 C8 H8 . 106.3
C9 C8 H8 . 106.3
C4 C8 H8 . 106.3
C8 C9 H9A . 109.5
C8 C9 H9B . 109.5
H9A C9 H9B . 109.5
C8 C9 H9C . 109.5
H9A C9 H9C . 109.5
H9B C9 H9C . 109.5
C8 C10 H10A . 109.5
C8 C10 H10B . 109.5
H10A C10 H10B . 109.5
C8 C10 H10C . 109.5
H10A C10 H10C . 109.5
H10B C10 H10C . 109.5
C12 C11 C16 . 118.8(3)
C12 C11 P1 . 121.8(2)
C16 C11 P1 . 119.3(3)
C11 C12 C13 . 120.6(3)
C11 C12 H12 . 119.7
C13 C12 H12 . 119.7
C14 C13 C12 . 118.5(4)
C14 C13 H13 . 120.7
C12 C13 H13 . 120.7
C15 C14 C13 . 121.6(4)
C15 C14 H14 . 119.2
C13 C14 H14 . 119.2
C14 C15 C16 . 119.5(4)
C14 C15 H15 . 120.3
C16 C15 H15 . 120.3
C15 C16 C11 . 120.9(4)
C15 C16 H16 . 119.6
C11 C16 H16 . 119.6

loop_
_geom_bond_atom_site_label_1
_geom_bond_atom_site_label_2
_geom_bond_site_symmetry_2
_geom_bond_distance
P1 O2 . 1.4583(19)
P1 O1 . 1.5817(17)
P1 C11 . 1.781(3)
P1 S1 . 2.1083(10)
S1 S1 2_765 2.0703(14)
O1 C3 . 1.484(3)
C1 C6 . 1.505(4)
C1 C2 . 1.524(4)
C1 C7 . 1.528(4)
C1 H1 . 0.9800
C2 C3 . 1.505(4)
C2 H2A . 0.9700
C2 H2B . 0.9700
C3 C4 . 1.510(4)
C3 H3 . 0.9800
C4 C5 . 1.535(4)
C4 C8 . 1.542(4)
C4 H4 . 0.9800
C5 C6 . 1.530(4)
C5 H5A . 0.9700
C5 H5B . 0.9700
C6 H6A . 0.9700
C6 H6B . 0.9700
C7 H7A . 0.9600
C7 H7B . 0.9600
C7 H7C . 0.9600
C8 C10 . 1.520(4)
C8 C9 . 1.524(4)
C8 H8 . 0.9800
C9 H9A . 0.9600
C9 H9B . 0.9600
C9 H9C . 0.9600
C10 H10A . 0.9600
C10 H10B . 0.9600
C10 H10C . 0.9600
C11 C12 . 1.383(4)
C11 C16 . 1.387(4)
C12 C13 . 1.392(5)
C12 H12 . 0.9300
C13 C14 . 1.378(5)
C13 H13 . 0.9300
C14 C15 . 1.361(5)
C14 H14 . 0.9300
C15 C16 . 1.374(5)
C15 H15 . 0.9300
C16 H16 . 0.9300

loop_
_geom_hbond_atom_site_label_D
_geom_hbond_atom_site_label_H
_geom_hbond_atom_site_label_A
_geom_hbond_site_symmetry_A
_geom_hbond_distance_DH
_geom_hbond_distance_HA
_geom_hbond_distance_DA
_geom_hbond_angle_DHA
C6 H6B O2 4 0.97 2.59 3.527(3) 161.6

loop_
_geom_torsion_atom_site_label_1
_geom_torsion_atom_site_label_2
_geom_torsion_atom_site_label_3
_geom_torsion_atom_site_label_4
_geom_torsion_site_symmetry_4
_geom_torsion
O2 P1 S1 S1 2_765 56.22(9)
O1 P1 S1 S1 2_765 178.92(8)
C11 P1 S1 S1 2_765 -70.73(11)
O2 P1 O1 C3 . -33.0(3)
C11 P1 O1 C3 . 95.0(2)
S1 P1 O1 C3 . -152.5(2)
C6 C1 C2 C3 . 54.6(4)
C7 C1 C2 C3 . 178.6(3)
P1 O1 C3 C2 . -108.6(2)
P1 O1 C3 C4 . 127.4(2)
C1 C2 C3 O1 . -177.8(2)
C1 C2 C3 C4 . -56.8(3)
O1 C3 C4 C5 . 176.3(2)
C2 C3 C4 C5 . 55.8(3)
O1 C3 C4 C8 . -56.8(3)
C2 C3 C4 C8 . -177.3(2)
C3 C4 C5 C6 . -55.2(3)
C8 C4 C5 C6 . 177.7(3)
C2 C1 C6 C5 . -55.2(3)
C7 C1 C6 C5 . -179.5(3)
C4 C5 C6 C1 . 57.2(3)
C3 C4 C8 C10 . 161.2(3)
C5 C4 C8 C10 . -74.9(3)
C3 C4 C8 C9 . -71.2(3)
C5 C4 C8 C9 . 52.8(4)
O2 P1 C11 C12 . 163.5(2)
O1 P1 C11 C12 . 32.9(3)
S1 P1 C11 C12 . -69.2(3)
O2 P1 C11 C16 . -12.7(3)
O1 P1 C11 C16 . -143.3(2)
S1 P1 C11 C16 . 114.6(2)
C16 C11 C12 C13 . 1.1(5)
P1 C11 C12 C13 . -175.1(2)
C11 C12 C13 C14 . 0.2(5)
C12 C13 C14 C15 . -2.1(6)
C13 C14 C15 C16 . 2.5(7)
C14 C15 C16 C11 . -1.0(6)
C12 C11 C16 C15 . -0.8(5)
P1 C11 C16 C15 . 175.5(3)
